data_7237125
loop_
_publ_author_name
'Szimhardt, Norbert'
'Wurzenberger, Maximilian H. H.'
'Klap\"otke, Thomas M.'
'Lechner, Jasmin T.'
'Reichherzer, Hannes'
'Unger, Cornelia C.'
'Stierstorfer, J\"org'

_publ_section_title
;
 Highly functional energetic complexes: stability tuning through
 coordination diversity of isomeric propyl-linked ditetrazoles
;
_journal_issue 15
_journal_name_full 'Journal of Materials Chemistry A'
_journal_page_first 6565
_journal_paper_doi 10.1039/C8TA01412D
_journal_volume 6
_journal_year 2018
_chemical_formula_moiety 'C30 H48 Cu2 N48, 4(Cl O4)'
_chemical_formula_sum 'C30 H48 Cl4 Cu2 N48 O16'
_chemical_formula_weight 1606.04
_chemical_name_common '1,2-ditetrazolylpropane copper(II) perchlorate'
_chemical_name_systematic
;
1,2-ditetrazolylpropane copper(II) perchlorate
;
_space_group_IT_number 2
_space_group_name_Hall '-P 1'
_space_group_name_H-M_alt 'P -1'
_symmetry_cell_setting triclinic
_symmetry_Int_Tables_number 2
_symmetry_space_group_name_Hall '-P 1'
_symmetry_space_group_name_H-M 'P -1'
_atom_sites_solution_hydrogens geom
_audit_creation_date
;
'Thu Jun 02 09:16:08 2016'
;
_audit_creation_method SHELXL-2013
_audit_update_record
;
2018-01-12 deposited with the CCDC.
2018-03-08 downloaded from the CCDC.
;
_cell_angle_alpha 99.253(4)
_cell_angle_beta 102.001(4)
_cell_angle_gamma 114.596(5)
_cell_formula_units_Z 2
_cell_length_a 13.2260(6)
_cell_length_b 13.7860(8)
_cell_length_c 20.2220(8)
_cell_measurement_reflns_used 5758
_cell_measurement_temperature 123(2)
_cell_measurement_theta_max 27.7360
_cell_measurement_theta_min 4.3570
_cell_volume 3150.0(3)
_computing_cell_refinement
;
CrysAlisPro, Agilent Technologies,
Version 1.171.37.31 (release 14-01-2014 CrysAlis171 .NET)
(compiled Jan 14 2014,18:38:05)
;
_computing_data_collection
;
CrysAlisPro, Agilent Technologies,
Version 1.171.37.31 (release 14-01-2014 CrysAlis171 .NET)
(compiled Jan 14 2014,18:38:05)
;
_computing_data_reduction
;
CrysAlisPro, Agilent Technologies,
Version 1.171.37.31 (release 14-01-2014 CrysAlis171 .NET)
(compiled Jan 14 2014,18:38:05)
;
_computing_structure_refinement 'SHELXL-2013 (Sheldrick, 2013)'
_diffrn_ambient_temperature 123(2)
_diffrn_detector 'CCD plate'
_diffrn_detector_area_resol_mean 15.9809
_diffrn_detector_type Sapphire3
_diffrn_measured_fraction_theta_full 0.995
_diffrn_measured_fraction_theta_max 0.995
_diffrn_measurement_details
;
#__ type_ start__ end____ width___ exp.time_
  1 omega  -62.00   -7.00   1.0000   50.0000
omega____ theta____ kappa____ phi______ frames
    -      -20.2931  -57.0000   60.0000 55

#__ type_ start__ end____ width___ exp.time_
  2 omega  -45.00   20.00   1.0000   50.0000
omega____ theta____ kappa____ phi______ frames
    -      -20.2931   38.0000 -150.0000 65

#__ type_ start__ end____ width___ exp.time_
  3 omega  -19.00   23.00   1.0000   50.0000
omega____ theta____ kappa____ phi______ frames
    -      -20.2931  -99.0000 -180.0000 42

#__ type_ start__ end____ width___ exp.time_
  4 omega  -25.00    0.00   1.0000   50.0000
omega____ theta____ kappa____ phi______ frames
    -      -20.2931  -99.0000   60.0000 25

#__ type_ start__ end____ width___ exp.time_
  5 omega   15.00   66.00   1.0000   50.0000
omega____ theta____ kappa____ phi______ frames
    -       21.3869   38.0000    0.0000 51

#__ type_ start__ end____ width___ exp.time_
  6 omega  -46.00   44.00   1.0000   50.0000
omega____ theta____ kappa____ phi______ frames
    -       21.3869  -57.0000 -120.0000 90

#__ type_ start__ end____ width___ exp.time_
  7 omega    0.00   92.00   1.0000   50.0000
omega____ theta____ kappa____ phi______ frames
    -       21.3869   57.0000   30.0000 92

;
_diffrn_measurement_device 'four-circle diffractometer'
_diffrn_measurement_device_type 'Xcalibur, Sapphire3'
_diffrn_measurement_method '\w scans'
_diffrn_orient_matrix_UB_11 0.0163229000
_diffrn_orient_matrix_UB_12 -0.0407572000
_diffrn_orient_matrix_UB_13 -0.0123698000
_diffrn_orient_matrix_UB_21 0.0490297000
_diffrn_orient_matrix_UB_22 0.0235441000
_diffrn_orient_matrix_UB_23 0.0306577000
_diffrn_orient_matrix_UB_31 -0.0341838000
_diffrn_orient_matrix_UB_32 -0.0354253000
_diffrn_orient_matrix_UB_33 0.0173424000
_diffrn_radiation_monochromator graphite
_diffrn_radiation_probe x-ray
_diffrn_radiation_type MoK\a
_diffrn_radiation_wavelength 0.71069
_diffrn_reflns_av_R_equivalents 0.0411
_diffrn_reflns_av_sigmaI/netI 0.0658
_diffrn_reflns_av_unetI/netI 0.0654
_diffrn_reflns_Laue_measured_fraction_full 0.995
_diffrn_reflns_Laue_measured_fraction_max 0.995
_diffrn_reflns_limit_h_max 16
_diffrn_reflns_limit_h_min -16
_diffrn_reflns_limit_k_max 17
_diffrn_reflns_limit_k_min -11
_diffrn_reflns_limit_l_max 24
_diffrn_reflns_limit_l_min -24
_diffrn_reflns_number 22717
_diffrn_reflns_point_group_measured_fraction_full 0.995
_diffrn_reflns_point_group_measured_fraction_max 0.995
_diffrn_reflns_theta_full 25.240
_diffrn_reflns_theta_max 26.000
_diffrn_reflns_theta_min 4.151
_diffrn_source 'Enhance (Mo) X-ray Source'
_exptl_absorpt_coefficient_mu 0.947
_exptl_absorpt_correction_T_max 1.00000
_exptl_absorpt_correction_T_min 0.95750
_exptl_absorpt_correction_type multi-scan
_exptl_absorpt_process_details
;
CrysAlisPro, Agilent Technologies,
Version 1.171.37.31 (release 14-01-2014 CrysAlis171 .NET)
(compiled Jan 14 2014,18:38:05)
Empirical absorption correction using spherical harmonics,
 implemented in SCALE3 ABSPACK scaling algorithm.
;
_exptl_crystal_colour blue
_exptl_crystal_density_diffrn 1.693
_exptl_crystal_description stab
_exptl_crystal_F_000 1636
_exptl_crystal_size_max 0.244
_exptl_crystal_size_mid 0.187
_exptl_crystal_size_min 0.163
_refine_diff_density_max 2.982
_refine_diff_density_min -0.936
_refine_diff_density_rms 0.116
_refine_ls_extinction_method none
_refine_ls_goodness_of_fit_ref 1.032
_refine_ls_hydrogen_treatment constr
_refine_ls_matrix_type full
_refine_ls_number_parameters 925
_refine_ls_number_reflns 12300
_refine_ls_number_restraints 0
_refine_ls_restrained_S_all 1.032
_refine_ls_R_factor_all 0.0893
_refine_ls_R_factor_gt 0.0651
_refine_ls_shift/su_max 0.000
_refine_ls_shift/su_mean 0.000
_refine_ls_structure_factor_coef Fsqd
_refine_ls_weighting_details 'w=1/[\s^2^(Fo^2^)+(0.0844P)^2^+10.5040P] where P=(Fo^2^+2Fc^2^)/3'
_refine_ls_weighting_scheme calc
_refine_ls_wR_factor_gt 0.1665
_refine_ls_wR_factor_ref 0.1860
_reflns_Friedel_coverage 0.000
_reflns_number_gt 9173
_reflns_number_total 12300
_reflns_threshold_expression 'I > 2\s(I)'
_cod_data_source_file c8ta01412d2.cif
_cod_data_source_block lx280
_cod_database_code 7237125
_shelx_space_group_comment
;
The symmetry employed for this shelxl refinement is uniquely defined
by the following loop, which should always be used as a source of
symmetry information in preference to the above space-group names.
They are only intended as comments.
;
_shelx_estimated_absorpt_t_min 0.802
_shelx_estimated_absorpt_t_max 0.861
_shelxl_version_number 2013-4

loop_
_space_group_symop_operation_xyz
'x, y, z'
'-x, -y, -z'

loop_
_atom_site_label
_atom_site_type_symbol
_atom_site_fract_x
_atom_site_fract_y
_atom_site_fract_z
_atom_site_U_iso_or_equiv
_atom_site_adp_type
_atom_site_occupancy
_atom_site_site_symmetry_order
_atom_site_calc_flag
_atom_site_refinement_flags_posn
_atom_site_refinement_flags_adp
_atom_site_refinement_flags_occupancy
_atom_site_disorder_assembly
_atom_site_disorder_group
Cu1 Cu 0.74948(5) 0.19787(5) 0.50119(3) 0.01927(15) Uani 1 1 d . . . . .
Cu2 Cu 0.26541(5) 0.25439(4) 0.01769(3) 0.01850(15) Uani 1 1 d . . . . .
N12 N 0.7387(3) 0.0239(3) 0.4699(2) 0.0222(8) Uani 1 1 d . . . . .
N11 N 0.6630(4) -0.0499(3) 0.4078(2) 0.0261(9) Uani 1 1 d . . . . .
N10 N 0.6425(4) -0.1495(3) 0.4097(2) 0.0257(9) Uani 1 1 d . . . . .
N9 N 0.7065(3) -0.1404(3) 0.4740(2) 0.0214(8) Uani 1 1 d . . . . .
N14 N 0.9126(3) -0.2876(3) 0.4093(2) 0.0196(8) Uani 1 1 d . . . . .
N13 N 0.9186(4) -0.3412(3) 0.3506(2) 0.0250(9) Uani 1 1 d . . . . .
N15 N 1.0096(3) -0.2385(3) 0.4612(2) 0.0231(9) Uani 1 1 d . . . . .
N16 N 1.0849(3) -0.2622(3) 0.4366(2) 0.0216(8) Uani 1 1 d . . . . .
N4 N 0.6972(3) 0.1660(3) 0.58698(19) 0.0214(8) Uani 1 1 d . . . . .
N1 N 0.6374(4) 0.1683(4) 0.6804(2) 0.0369(11) Uani 1 1 d . . . . .
N3 N 0.7569(4) 0.1334(3) 0.6311(2) 0.0268(9) Uani 1 1 d . . . . .
N2 N 0.7197(4) 0.1366(4) 0.6855(2) 0.0285(10) Uani 1 1 d . . . . .
N20 N 0.8073(3) 0.2374(3) 0.4189(2) 0.0225(8) Uani 1 1 d . . . . .
N19 N 0.7927(4) 0.3158(3) 0.3950(2) 0.0250(9) Uani 1 1 d . . . . .
N17 N 0.8758(4) 0.2502(4) 0.3279(2) 0.0270(9) Uani 1 1 d . . . . .
N18 N 0.8343(3) 0.3208(3) 0.3413(2) 0.0214(8) Uani 1 1 d . . . . .
N21 N 0.6081(3) 0.3645(3) 0.13396(19) 0.0187(8) Uani 1 1 d . . . . .
N22 N 0.6078(4) 0.3174(4) 0.0700(2) 0.0280(9) Uani 1 1 d . . . . .
N23 N 0.5018(4) 0.2734(4) 0.0288(2) 0.0269(9) Uani 1 1 d . . . . .
N24 N 0.4326(3) 0.2897(3) 0.0656(2) 0.0206(8) Uani 1 1 d . . . . .
N30 N 0.8232(4) 0.8603(3) 0.8167(2) 0.0240(9) Uani 1 1 d . . . . .
N31 N 0.7721(4) 0.8501(3) 0.8649(2) 0.0227(8) Uani 1 1 d . . . . .
N29 N 0.8648(3) 0.7864(3) 0.81342(19) 0.0189(8) Uani 1 1 d . . . . .
N32 N 0.7812(3) 0.7698(3) 0.89371(19) 0.0188(8) Uani 1 1 d . . . . .
N25 N 0.7109(4) 0.5192(4) 0.5606(2) 0.0309(10) Uani 1 1 d . . . . .
N28 N 0.7527(4) 0.3794(3) 0.5411(2) 0.0283(9) Uani 1 1 d . . . . .
N26 N 0.7684(4) 0.5102(3) 0.6194(2) 0.0225(8) Uani 1 1 d . . . . .
N27 N 0.7954(4) 0.4283(4) 0.6095(2) 0.0311(10) Uani 1 1 d . . . . .
N41 N 0.3486(5) 0.6164(4) 0.0865(3) 0.0483(14) Uani 1 1 d . . . . .
N44 N 0.3216(4) 0.4446(3) 0.0629(2) 0.0277(9) Uani 1 1 d . . . . .
N42 N 0.3810(4) 0.5894(4) 0.1435(2) 0.0333(11) Uani 1 1 d . . . . .
N43 N 0.3662(4) 0.4883(3) 0.1321(2) 0.0311(10) Uani 1 1 d . . . . .
N34 N 0.1121(4) -0.1163(4) -0.0682(2) 0.0315(10) Uani 1 1 d . . . . .
N35 N 0.1107(4) -0.0221(3) -0.0625(2) 0.0293(10) Uani 1 1 d . . . . .
N36 N 0.2150(4) 0.0628(3) -0.0195(2) 0.0222(8) Uani 1 1 d . . . . .
N33 N 0.2172(4) -0.0937(3) -0.0280(2) 0.0228(8) Uani 1 1 d . . . . .
C6 C 0.7638(4) -0.0349(4) 0.5095(2) 0.0234(10) Uani 1 1 d . . . . .
H6 H 0.8152 -0.0056 0.5563 0.028 Uiso 1 1 calc R U . . .
C7 C 0.7016(5) -0.2396(4) 0.4952(3) 0.0301(11) Uani 1 1 d . . . . .
H7A H 0.6295 -0.3063 0.4646 0.036 Uiso 1 1 calc R U . . .
H7B H 0.6995 -0.2317 0.5443 0.036 Uiso 1 1 calc R U . . .
C8 C 0.8078(5) -0.2535(4) 0.4891(3) 0.0261(11) Uani 1 1 d . . . . .
H8A H 0.8797 -0.1853 0.5182 0.031 Uiso 1 1 calc R U . . .
H8B H 0.8073 -0.3160 0.5075 0.031 Uiso 1 1 calc R U . . .
C9 C 0.8093(4) -0.2758(4) 0.4137(3) 0.0244(10) Uani 1 1 d . . . . .
H9A H 0.7382 -0.3447 0.3845 0.029 Uiso 1 1 calc R U . . .
H9B H 0.8092 -0.2138 0.3949 0.029 Uiso 1 1 calc R U . . .
C10 C 1.0272(4) -0.3246(4) 0.3694(3) 0.0263(11) Uani 1 1 d . . . . .
H10 H 1.0608 -0.3530 0.3393 0.032 Uiso 1 1 calc R U . . .
C2 C 0.7711(5) 0.1120(5) 0.7491(3) 0.0420(15) Uani 1 1 d . . . . .
H2A H 0.8337 0.0942 0.7415 0.050 Uiso 1 1 calc R U . . .
H2B H 0.8072 0.1792 0.7896 0.050 Uiso 1 1 calc R U . . .
C1 C 0.6247(5) 0.1866(4) 0.6177(3) 0.0289(11) Uani 1 1 d . . . . .
H1 H 0.5715 0.2111 0.5971 0.035 Uiso 1 1 calc R U . . .
C11 C 0.8578(4) 0.1985(4) 0.3777(2) 0.0246(10) Uani 1 1 d . . . . .
H11 H 0.8779 0.1411 0.3835 0.029 Uiso 1 1 calc R U . . .
C12 C 0.8282(4) 0.3967(4) 0.2994(3) 0.0258(11) Uani 1 1 d . . . . .
H12A H 0.9027 0.4322 0.2885 0.031 Uiso 1 1 calc R U . . .
H12B H 0.8178 0.4560 0.3271 0.031 Uiso 1 1 calc R U . . .
C13 C 0.7281(4) 0.3363(4) 0.2313(2) 0.0238(10) Uani 1 1 d . . . . .
H13A H 0.6548 0.2930 0.2414 0.029 Uiso 1 1 calc R U . . .
H13B H 0.7435 0.2840 0.2004 0.029 Uiso 1 1 calc R U . . .
C14 C 0.7152(4) 0.4200(4) 0.1943(3) 0.0247(10) Uani 1 1 d . . . . .
H14A H 0.7121 0.4789 0.2277 0.030 Uiso 1 1 calc R U . . .
H14B H 0.7838 0.4553 0.1778 0.030 Uiso 1 1 calc R U . . .
C15 C 0.5010(4) 0.3467(4) 0.1309(3) 0.0234(10) Uani 1 1 d . . . . .
H15 H 0.4771 0.3706 0.1688 0.028 Uiso 1 1 calc R U . . .
C20 C 0.8377(4) 0.7313(4) 0.8606(2) 0.0189(9) Uani 1 1 d . . . . .
H20 H 0.8562 0.6739 0.8689 0.023 Uiso 1 1 calc R U . . .
C19 C 0.9322(4) 0.7796(4) 0.7652(2) 0.0231(10) Uani 1 1 d . . . . .
H19A H 0.9866 0.7520 0.7850 0.028 Uiso 1 1 calc R U . . .
H19B H 0.9797 0.8552 0.7617 0.028 Uiso 1 1 calc R U . . .
C18 C 0.8560(4) 0.7039(4) 0.6915(2) 0.0229(10) Uani 1 1 d . . . . .
H18A H 0.7941 0.7244 0.6742 0.028 Uiso 1 1 calc R U . . .
H18B H 0.9044 0.7152 0.6593 0.028 Uiso 1 1 calc R U . . .
C17 C 0.8000(5) 0.5825(4) 0.6899(2) 0.0265(11) Uani 1 1 d . . . . .
H17A H 0.8551 0.5688 0.7237 0.032 Uiso 1 1 calc R U . . .
H17B H 0.7291 0.5642 0.7048 0.032 Uiso 1 1 calc R U . . .
C16 C 0.7029(5) 0.4368(4) 0.5132(3) 0.0295(11) Uani 1 1 d . . . . .
H16 H 0.6657 0.4197 0.4643 0.035 Uiso 1 1 calc R U . . .
C26 C 0.3116(6) 0.5240(4) 0.0363(3) 0.0397(14) Uani 1 1 d . . . . .
H26 H 0.2817 0.5153 -0.0124 0.048 Uiso 1 1 calc R U . . .
C27 C 0.4216(6) 0.6638(5) 0.2157(3) 0.0472(17) Uani 1 1 d . . . . .
H27A H 0.3558 0.6750 0.2242 0.057 Uiso 1 1 calc R U . . .
H27B H 0.4419 0.6255 0.2496 0.057 Uiso 1 1 calc R U . . .
C21 C 0.2787(4) 0.0147(4) 0.0011(3) 0.0259(11) Uani 1 1 d . . . . .
H21 H 0.3565 0.0520 0.0320 0.031 Uiso 1 1 calc R U . . .
C22 C 0.2544(5) -0.1801(4) -0.0258(3) 0.0337(12) Uani 1 1 d . . . . .
H22A H 0.2095 -0.2406 -0.0702 0.040 Uiso 1 1 calc R U . . .
H22B H 0.3380 -0.1480 -0.0231 0.040 Uiso 1 1 calc R U . . .
Cl1 Cl 0.57410(13) 0.03194(11) 0.15589(7) 0.0383(3) Uani 1 1 d . . . . .
O1 O 0.6843(6) 0.0515(7) 0.1450(3) 0.100(2) Uani 1 1 d . . . . .
O2 O 0.5968(4) 0.0686(4) 0.2290(2) 0.0540(12) Uani 1 1 d . . . . .
O3 O 0.4973(8) -0.0803(5) 0.1279(4) 0.137(4) Uani 1 1 d . . . . .
O4 O 0.5315(5) 0.0965(4) 0.1222(3) 0.0662(15) Uani 1 1 d . . . . .
Cl2 Cl 0.50444(13) 0.42467(11) 0.32966(7) 0.0388(3) Uani 1 1 d . . . . .
O5 O 0.6054(6) 0.4321(11) 0.3279(5) 0.207(7) Uani 1 1 d . . . . .
O6 O 0.4662(8) 0.3542(6) 0.3786(4) 0.119(3) Uani 1 1 d . . . . .
O7 O 0.5050(5) 0.5186(5) 0.3655(4) 0.103(3) Uani 1 1 d . . . . .
O8 O 0.4106(4) 0.3638(4) 0.2669(2) 0.0478(11) Uani 1 1 d . . . . .
Cl3 Cl 0.04384(11) 0.52319(11) 0.17073(6) 0.0304(3) Uani 1 1 d . . . . .
O9 O 0.1229(4) 0.5038(4) 0.1409(3) 0.0559(12) Uani 1 1 d . . . . .
O10 O 0.1089(7) 0.6150(6) 0.2315(3) 0.106(3) Uani 1 1 d . . . . .
O11 O -0.0199(4) 0.4284(6) 0.1915(3) 0.089(2) Uani 1 1 d . . . . .
O12 O -0.0336(4) 0.5422(5) 0.1202(3) 0.0612(14) Uani 1 1 d . . . . .
Cl4 Cl 0.02192(11) 0.02612(10) 0.67294(7) 0.0340(3) Uani 1 1 d . . . . .
N5 N 0.5585(3) -0.1118(3) 0.64965(19) 0.0225(8) Uani 1 1 d . . . . .
N45 N 0.6574(4) 0.7396(4) 0.1705(2) 0.0279(9) Uani 1 1 d . . . . .
C4 C 0.6361(5) -0.0944(5) 0.7193(3) 0.0309(12) Uani 1 1 d . . . . .
H4A H 0.7014 -0.1084 0.7127 0.037 Uiso 1 1 calc R U . . .
H4B H 0.5918 -0.1492 0.7420 0.037 Uiso 1 1 calc R U . . .
N46 N 0.6552(5) 0.6413(5) 0.1528(3) 0.0482(14) Uani 1 1 d . . . . .
C29 C 0.6396(5) 0.7796(5) 0.2377(3) 0.0393(14) Uani 1 1 d . . . . .
H29A H 0.7003 0.8575 0.2603 0.047 Uiso 1 1 calc R U . . .
H29B H 0.6512 0.7349 0.2694 0.047 Uiso 1 1 calc R U . . .
C3 C 0.6848(6) 0.0187(5) 0.7669(3) 0.0480(16) Uani 1 1 d . . . . .
H3A H 0.6188 0.0342 0.7693 0.058 Uiso 1 1 calc R U . . .
H3B H 0.7218 0.0181 0.8146 0.058 Uiso 1 1 calc R U . . .
N7 N 0.4992(4) -0.1536(4) 0.5383(2) 0.0293(10) Uani 1 1 d . . . . .
N6 N 0.5868(4) -0.1337(4) 0.5907(2) 0.0323(10) Uani 1 1 d . . . . .
N38 N 0.0465(4) -0.2537(3) 0.0429(2) 0.0229(9) Uani 1 1 d . . . . .
N37 N 0.0828(4) -0.1617(4) 0.0934(2) 0.0349(11) Uani 1 1 d . . . . .
C5 C 0.4535(4) -0.1180(4) 0.6313(2) 0.0221(10) Uani 1 1 d . . . . .
H5 H 0.4132 -0.1051 0.6628 0.027 Uiso 1 1 calc R U . . .
C24 C 0.1197(5) -0.3075(5) 0.0325(3) 0.0316(12) Uani 1 1 d . . . . .
H24A H 0.0805 -0.3656 -0.0131 0.038 Uiso 1 1 calc R U . . .
H24B H 0.1273 -0.3443 0.0701 0.038 Uiso 1 1 calc R U . . .
N8 N 0.4141(3) -0.1450(3) 0.56195(19) 0.0203(8) Uani 1 1 d . . . . .
N39 N -0.0619(3) -0.2952(3) 0.0042(2) 0.0235(9) Uani 1 1 d . . . . .
N47 N 0.6784(5) 0.6335(4) 0.0936(3) 0.0429(13) Uani 1 1 d . . . . .
C30 C 0.6821(5) 0.7910(4) 0.1220(3) 0.0291(11) Uani 1 1 d . . . . .
H30 H 0.6890 0.8625 0.1222 0.035 Uiso 1 1 calc R U . . .
C25 C -0.0115(5) -0.1477(5) 0.0833(3) 0.0318(12) Uani 1 1 d . . . . .
H25 H -0.0159 -0.0881 0.1112 0.038 Uiso 1 1 calc R U . . .
N40 N -0.1003(3) -0.2274(3) 0.02905(19) 0.0197(8) Uani 1 1 d . . . . .
N48 N 0.6957(4) 0.7259(3) 0.0730(2) 0.0234(9) Uani 1 1 d . . . . .
O13 O -0.0912(5) -0.0652(5) 0.6533(3) 0.088(2) Uani 1 1 d . . . . .
O14 O 0.0085(8) 0.1190(6) 0.6670(4) 0.070(3) Uani 0.811(11) 1 d . . P A 1
O15 O 0.0872(7) 0.0163(6) 0.6244(5) 0.089(3) Uani 0.811(11) 1 d . . P A 1
O16 O 0.0845(6) 0.0399(8) 0.7424(4) 0.093(4) Uani 0.811(11) 1 d . . P A 1
O15B O 0.0851(16) -0.0198(17) 0.6940(14) 0.029(6) Uani 0.189(11) 1 d . . P A 2
O16B O 0.051(3) 0.119(3) 0.734(2) 0.11(2) Uani 0.189(11) 1 d . . P A 2
O14B O 0.032(3) 0.086(3) 0.6258(17) 0.069(10) Uiso 0.189(11) 1 d . . P A 2
C23 C 0.2388(7) -0.2277(7) 0.0334(5) 0.067(2) Uani 1 1 d . . . . .
H23A H 0.2714 -0.1649 0.0763 0.081 Uiso 1 1 calc R U . . .
H23B H 0.2880 -0.2655 0.0390 0.081 Uiso 1 1 calc R U . . .
C28 C 0.5233(6) 0.7742(6) 0.2308(4) 0.0552(18) Uani 1 1 d . . . . .
H28A H 0.5288 0.8216 0.2751 0.066 Uiso 1 1 calc R U . . .
H28B H 0.5067 0.8078 0.1928 0.066 Uiso 1 1 calc R U . . .

loop_
_atom_site_aniso_label
_atom_site_aniso_U_11
_atom_site_aniso_U_22
_atom_site_aniso_U_33
_atom_site_aniso_U_23
_atom_site_aniso_U_13
_atom_site_aniso_U_12
Cu1 0.0172(3) 0.0258(3) 0.0164(3) 0.0053(2) 0.0043(2) 0.0121(2)
Cu2 0.0174(3) 0.0223(3) 0.0148(3) 0.0033(2) 0.0055(2) 0.0087(2)
N12 0.023(2) 0.025(2) 0.020(2) 0.0033(16) 0.0052(16) 0.0142(18)
N11 0.028(2) 0.031(2) 0.019(2) 0.0022(17) 0.0041(17) 0.0174(19)
N10 0.024(2) 0.027(2) 0.025(2) 0.0015(17) 0.0031(17) 0.0148(19)
N9 0.020(2) 0.026(2) 0.026(2) 0.0096(16) 0.0095(16) 0.0152(18)
N14 0.018(2) 0.0190(19) 0.021(2) 0.0029(15) 0.0013(16) 0.0107(17)
N13 0.022(2) 0.022(2) 0.026(2) -0.0016(16) 0.0043(17) 0.0104(18)
N15 0.020(2) 0.029(2) 0.022(2) 0.0064(16) 0.0053(16) 0.0133(18)
N16 0.017(2) 0.024(2) 0.025(2) 0.0060(16) 0.0057(16) 0.0115(17)
N4 0.022(2) 0.025(2) 0.0143(19) 0.0026(15) 0.0035(16) 0.0099(17)
N1 0.034(3) 0.049(3) 0.018(2) 0.0049(19) 0.0083(19) 0.013(2)
N3 0.031(2) 0.030(2) 0.019(2) 0.0060(17) 0.0054(17) 0.015(2)
N2 0.027(2) 0.033(2) 0.017(2) 0.0064(17) 0.0014(17) 0.009(2)
N20 0.023(2) 0.026(2) 0.021(2) 0.0072(16) 0.0069(17) 0.0142(18)
N19 0.027(2) 0.026(2) 0.026(2) 0.0071(17) 0.0103(18) 0.0154(19)
N17 0.031(2) 0.035(2) 0.023(2) 0.0104(18) 0.0103(18) 0.021(2)
N18 0.022(2) 0.022(2) 0.020(2) 0.0065(16) 0.0059(16) 0.0109(17)
N21 0.0153(19) 0.0188(19) 0.0205(19) 0.0061(15) 0.0034(15) 0.0074(16)
N22 0.027(2) 0.040(2) 0.025(2) 0.0093(18) 0.0113(18) 0.021(2)
N23 0.025(2) 0.035(2) 0.028(2) 0.0089(18) 0.0104(18) 0.019(2)
N24 0.021(2) 0.022(2) 0.0200(19) 0.0047(15) 0.0081(16) 0.0102(17)
N30 0.027(2) 0.028(2) 0.021(2) 0.0078(16) 0.0076(17) 0.0159(19)
N31 0.025(2) 0.028(2) 0.0173(19) 0.0060(16) 0.0047(16) 0.0145(18)
N29 0.019(2) 0.0196(19) 0.0159(18) 0.0039(15) 0.0061(15) 0.0074(16)
N32 0.018(2) 0.0204(19) 0.0145(18) 0.0012(14) 0.0031(15) 0.0081(16)
N25 0.042(3) 0.036(2) 0.021(2) 0.0064(18) 0.0023(19) 0.028(2)
N28 0.037(3) 0.030(2) 0.019(2) 0.0013(17) 0.0054(18) 0.019(2)
N26 0.026(2) 0.023(2) 0.021(2) 0.0052(16) 0.0064(17) 0.0151(18)
N27 0.041(3) 0.033(2) 0.023(2) 0.0023(18) 0.0046(19) 0.025(2)
N41 0.068(4) 0.020(2) 0.065(4) 0.010(2) 0.041(3) 0.019(2)
N44 0.028(2) 0.020(2) 0.032(2) 0.0034(17) 0.0100(19) 0.0090(18)
N42 0.033(3) 0.022(2) 0.041(3) 0.0019(19) 0.021(2) 0.008(2)
N43 0.022(2) 0.026(2) 0.034(2) -0.0041(18) 0.0043(19) 0.0065(19)
N34 0.026(2) 0.026(2) 0.036(2) 0.0027(18) 0.0003(19) 0.0116(19)
N35 0.027(2) 0.026(2) 0.031(2) 0.0060(18) 0.0030(18) 0.0128(19)
N36 0.025(2) 0.022(2) 0.021(2) 0.0028(16) 0.0068(16) 0.0137(18)
N33 0.023(2) 0.022(2) 0.026(2) 0.0059(16) 0.0102(17) 0.0122(18)
C6 0.024(2) 0.024(2) 0.020(2) 0.0013(18) 0.0035(19) 0.012(2)
C7 0.033(3) 0.031(3) 0.038(3) 0.014(2) 0.019(2) 0.020(2)
C8 0.030(3) 0.025(2) 0.028(3) 0.009(2) 0.009(2) 0.016(2)
C9 0.018(2) 0.027(2) 0.027(3) 0.001(2) 0.0024(19) 0.013(2)
C10 0.023(3) 0.022(2) 0.028(3) -0.0012(19) 0.006(2) 0.009(2)
C2 0.037(3) 0.054(4) 0.019(3) 0.011(2) -0.002(2) 0.010(3)
C1 0.027(3) 0.039(3) 0.023(3) 0.006(2) 0.009(2) 0.017(2)
C11 0.027(3) 0.030(3) 0.024(2) 0.009(2) 0.009(2) 0.018(2)
C12 0.025(3) 0.024(2) 0.025(3) 0.013(2) 0.006(2) 0.008(2)
C13 0.026(3) 0.021(2) 0.023(2) 0.0069(19) 0.004(2) 0.011(2)
C14 0.019(2) 0.022(2) 0.026(2) 0.0084(19) 0.0016(19) 0.005(2)
C15 0.020(2) 0.025(2) 0.023(2) 0.0036(19) 0.0048(19) 0.010(2)
C20 0.020(2) 0.018(2) 0.015(2) 0.0026(17) 0.0038(18) 0.0066(19)
C19 0.019(2) 0.025(2) 0.020(2) 0.0028(19) 0.0065(19) 0.007(2)
C18 0.025(3) 0.028(3) 0.016(2) 0.0057(19) 0.0082(19) 0.013(2)
C17 0.036(3) 0.029(3) 0.016(2) 0.0040(19) 0.010(2) 0.017(2)
C16 0.038(3) 0.029(3) 0.020(2) 0.003(2) 0.002(2) 0.020(2)
C26 0.059(4) 0.025(3) 0.041(3) 0.011(2) 0.025(3) 0.019(3)
C27 0.047(4) 0.031(3) 0.048(4) -0.012(3) 0.028(3) 0.006(3)
C21 0.021(3) 0.022(2) 0.031(3) 0.003(2) 0.007(2) 0.009(2)
C22 0.040(3) 0.032(3) 0.045(3) 0.013(2) 0.024(3) 0.025(3)
Cl1 0.0464(8) 0.0329(7) 0.0285(7) -0.0020(5) 0.0056(6) 0.0184(6)
O1 0.113(5) 0.195(8) 0.070(4) 0.055(4) 0.067(4) 0.118(6)
O2 0.066(3) 0.068(3) 0.031(2) 0.012(2) 0.030(2) 0.028(3)
O3 0.143(8) 0.048(4) 0.130(6) -0.018(4) -0.043(5) 0.019(4)
O4 0.061(3) 0.067(3) 0.063(3) 0.015(3) -0.013(3) 0.038(3)
Cl2 0.0346(8) 0.0341(7) 0.0352(7) -0.0036(5) -0.0043(6) 0.0164(6)
O5 0.053(4) 0.329(14) 0.136(7) -0.137(8) -0.005(4) 0.082(7)
O6 0.135(7) 0.097(5) 0.093(5) 0.045(4) -0.004(5) 0.036(5)
O7 0.063(4) 0.081(4) 0.116(5) -0.052(4) 0.026(4) 0.017(3)
O8 0.038(2) 0.055(3) 0.033(2) -0.0053(19) 0.0005(18) 0.017(2)
Cl3 0.0325(7) 0.0435(7) 0.0266(6) 0.0154(5) 0.0162(5) 0.0226(6)
O9 0.051(3) 0.080(3) 0.061(3) 0.025(3) 0.035(2) 0.043(3)
O10 0.176(8) 0.109(5) 0.041(3) -0.012(3) 0.007(4) 0.099(5)
O11 0.038(3) 0.125(5) 0.118(5) 0.098(4) 0.027(3) 0.028(3)
O12 0.055(3) 0.096(4) 0.067(3) 0.054(3) 0.027(3) 0.051(3)
Cl4 0.0271(7) 0.0269(6) 0.0417(7) 0.0144(5) 0.0017(5) 0.0093(5)
N5 0.023(2) 0.029(2) 0.0147(19) 0.0039(16) 0.0008(16) 0.0143(18)
N45 0.024(2) 0.039(2) 0.019(2) 0.0073(18) 0.0086(17) 0.013(2)
C4 0.030(3) 0.041(3) 0.020(2) 0.009(2) -0.004(2) 0.020(3)
N46 0.075(4) 0.057(3) 0.040(3) 0.028(3) 0.038(3) 0.040(3)
C29 0.032(3) 0.061(4) 0.015(2) 0.003(2) 0.009(2) 0.014(3)
C3 0.047(4) 0.056(4) 0.033(3) 0.011(3) 0.002(3) 0.023(3)
N7 0.020(2) 0.048(3) 0.021(2) 0.0038(18) 0.0052(17) 0.019(2)
N6 0.023(2) 0.051(3) 0.025(2) 0.004(2) 0.0041(18) 0.023(2)
N38 0.026(2) 0.028(2) 0.0189(19) 0.0080(16) 0.0068(17) 0.0159(18)
N37 0.032(3) 0.039(3) 0.030(2) -0.0025(19) -0.0030(19) 0.023(2)
C5 0.025(3) 0.026(2) 0.017(2) 0.0017(18) 0.0048(19) 0.016(2)
C24 0.041(3) 0.038(3) 0.039(3) 0.020(2) 0.021(3) 0.032(3)
N8 0.018(2) 0.025(2) 0.0172(19) 0.0022(15) 0.0043(15) 0.0121(17)
N39 0.023(2) 0.023(2) 0.024(2) 0.0032(16) 0.0077(17) 0.0107(18)
N47 0.066(4) 0.043(3) 0.043(3) 0.023(2) 0.034(3) 0.035(3)
C30 0.036(3) 0.034(3) 0.023(3) 0.010(2) 0.014(2) 0.018(2)
C25 0.030(3) 0.036(3) 0.025(3) -0.005(2) -0.001(2) 0.019(2)
N40 0.020(2) 0.025(2) 0.0161(18) 0.0058(15) 0.0061(15) 0.0127(17)
N48 0.025(2) 0.029(2) 0.020(2) 0.0093(16) 0.0091(17) 0.0151(19)
O13 0.060(4) 0.078(4) 0.055(3) 0.039(3) -0.013(3) -0.027(3)
O14 0.115(6) 0.061(4) 0.087(6) 0.046(4) 0.062(5) 0.066(5)
O15 0.119(7) 0.073(5) 0.144(8) 0.055(5) 0.107(6) 0.066(5)
O16 0.049(4) 0.101(7) 0.067(5) 0.051(5) -0.022(4) -0.015(4)
O15B 0.016(10) 0.025(11) 0.057(16) 0.021(10) 0.013(10) 0.015(8)
O16B 0.06(2) 0.052(19) 0.15(4) -0.07(2) -0.07(2) 0.036(17)
C23 0.061(5) 0.079(6) 0.089(6) 0.033(5) 0.033(4) 0.049(5)
C28 0.052(4) 0.061(4) 0.041(4) 0.004(3) 0.014(3) 0.019(4)

loop_
_atom_type_symbol
_atom_type_description
_atom_type_scat_dispersion_real
_atom_type_scat_dispersion_imag
_atom_type_scat_source
C C 0.0033 0.0016 'International Tables Vol C Tables 4.2.6.8 and 6.1.1.4'
Cl Cl 0.1484 0.1585 'International Tables Vol C Tables 4.2.6.8 and 6.1.1.4'
Cu Cu 0.3201 1.2651 'International Tables Vol C Tables 4.2.6.8 and 6.1.1.4'
N N 0.0061 0.0033 'International Tables Vol C Tables 4.2.6.8 and 6.1.1.4'
O O 0.0106 0.0060 'International Tables Vol C Tables 4.2.6.8 and 6.1.1.4'
H H 0.0000 0.0000 'International Tables Vol C Tables 4.2.6.8 and 6.1.1.4'

loop_
_geom_angle_atom_site_label_1
_geom_angle_atom_site_label_2
_geom_angle_atom_site_label_3
_geom_angle
_geom_angle_site_symmetry_1
_geom_angle_site_symmetry_3
N16 Cu1 N8 175.64(16) 2_756 2_656
N16 Cu1 N20 90.41(16) 2_756 .
N8 Cu1 N20 87.68(16) 2_656 .
N16 Cu1 N4 87.67(16) 2_756 .
N8 Cu1 N4 94.09(16) 2_656 .
N20 Cu1 N4 177.12(16) . .
N16 Cu1 N12 91.19(15) 2_756 .
N8 Cu1 N12 92.77(15) 2_656 .
N20 Cu1 N12 91.23(15) . .
N4 Cu1 N12 90.95(15) . .
N24 Cu2 N48 90.31(16) . 2_665
N24 Cu2 N40 177.08(15) . 2
N48 Cu2 N40 89.51(16) 2_665 2
N24 Cu2 N32 92.01(15) . 2_666
N48 Cu2 N32 177.47(16) 2_665 2_666
N40 Cu2 N32 88.23(15) 2 2_666
N24 Cu2 N44 87.72(15) . .
N48 Cu2 N44 93.66(15) 2_665 .
N40 Cu2 N44 89.39(15) 2 .
N32 Cu2 N44 87.45(15) 2_666 .
N24 Cu2 N36 89.68(15) . .
N48 Cu2 N36 89.51(15) 2_665 .
N40 Cu2 N36 93.23(15) 2 .
N32 Cu2 N36 89.49(14) 2_666 .
N44 Cu2 N36 175.91(15) . .
C6 N12 N11 105.9(4) . .
C6 N12 Cu1 130.2(3) . .
N11 N12 Cu1 119.9(3) . .
N10 N11 N12 110.1(4) . .
N11 N10 N9 106.6(4) . .
C6 N9 N10 108.2(4) . .
C6 N9 C7 130.6(4) . .
N10 N9 C7 121.2(4) . .
N15 N14 N13 114.6(4) . .
N15 N14 C9 122.2(4) . .
N13 N14 C9 123.0(4) . .
C10 N13 N14 102.1(4) . .
N14 N15 N16 105.1(4) . .
N15 N16 C10 106.6(4) . .
N15 N16 Cu1 119.0(3) . 2_756
C10 N16 Cu1 134.3(3) . 2_756
N3 N4 C1 107.1(4) . .
N3 N4 Cu1 117.4(3) . .
C1 N4 Cu1 134.5(4) . .
C1 N1 N2 102.3(4) . .
N2 N3 N4 105.2(4) . .
N3 N2 N1 114.6(4) . .
N3 N2 C2 121.7(5) . .
N1 N2 C2 123.7(4) . .
N19 N20 C11 106.8(4) . .
N19 N20 Cu1 118.6(3) . .
C11 N20 Cu1 134.5(3) . .
N18 N19 N20 105.2(4) . .
N18 N17 C11 101.7(4) . .
N19 N18 N17 114.7(4) . .
N19 N18 C12 120.7(4) . .
N17 N18 C12 124.6(4) . .
C15 N21 N22 108.9(4) . .
C15 N21 C14 129.8(4) . .
N22 N21 C14 121.2(4) . .
N23 N22 N21 106.8(4) . .
N22 N23 N24 109.6(4) . .
C15 N24 N23 106.7(4) . .
C15 N24 Cu2 130.3(3) . .
N23 N24 Cu2 122.1(3) . .
N31 N30 N29 107.1(4) . .
N30 N31 N32 109.3(4) . .
C20 N29 N30 108.6(4) . .
C20 N29 C19 130.4(4) . .
N30 N29 C19 120.9(4) . .
C20 N32 N31 106.7(4) . .
C20 N32 Cu2 131.2(3) . 2_666
N31 N32 Cu2 121.3(3) . 2_666
C16 N25 N26 101.5(4) . .
N27 N28 C16 105.6(4) . .
N27 N26 N25 113.8(4) . .
N27 N26 C17 121.6(4) . .
N25 N26 C17 124.6(4) . .
N26 N27 N28 106.0(4) . .
N42 N41 C26 102.3(5) . .
N43 N44 C26 106.2(4) . .
N43 N44 Cu2 117.8(3) . .
C26 N44 Cu2 135.8(4) . .
N43 N42 N41 114.3(4) . .
N43 N42 C27 122.2(5) . .
N41 N42 C27 123.4(5) . .
N42 N43 N44 105.7(4) . .
N35 N34 N33 106.2(4) . .
N34 N35 N36 110.8(4) . .
C21 N36 N35 104.9(4) . .
C21 N36 Cu2 127.4(3) . .
N35 N36 Cu2 127.5(3) . .
C21 N33 N34 108.9(4) . .
C21 N33 C22 129.0(4) . .
N34 N33 C22 121.8(4) . .
N9 C6 N12 109.2(4) . .
N9 C6 H6 125.4 . .
N12 C6 H6 125.4 . .
N9 C7 C8 110.1(4) . .
N9 C7 H7A 109.6 . .
C8 C7 H7A 109.6 . .
N9 C7 H7B 109.6 . .
C8 C7 H7B 109.6 . .
H7A C7 H7B 108.2 . .
C9 C8 C7 111.7(4) . .
C9 C8 H8A 109.3 . .
C7 C8 H8A 109.3 . .
C9 C8 H8B 109.3 . .
C7 C8 H8B 109.3 . .
H8A C8 H8B 108.0 . .
N14 C9 C8 110.7(4) . .
N14 C9 H9A 109.5 . .
C8 C9 H9A 109.5 . .
N14 C9 H9B 109.5 . .
C8 C9 H9B 109.5 . .
H9A C9 H9B 108.1 . .
N13 C10 N16 111.7(4) . .
N13 C10 H10 124.2 . .
N16 C10 H10 124.2 . .
C3 C2 N2 113.3(5) . .
C3 C2 H2A 108.9 . .
N2 C2 H2A 108.9 . .
C3 C2 H2B 108.9 . .
N2 C2 H2B 108.9 . .
H2A C2 H2B 107.7 . .
N1 C1 N4 110.9(5) . .
N1 C1 H1 124.6 . .
N4 C1 H1 124.6 . .
N17 C11 N20 111.7(4) . .
N17 C11 H11 124.2 . .
N20 C11 H11 124.2 . .
N18 C12 C13 111.4(4) . .
N18 C12 H12A 109.3 . .
C13 C12 H12A 109.3 . .
N18 C12 H12B 109.3 . .
C13 C12 H12B 109.3 . .
H12A C12 H12B 108.0 . .
C12 C13 C14 109.6(4) . .
C12 C13 H13A 109.8 . .
C14 C13 H13A 109.8 . .
C12 C13 H13B 109.8 . .
C14 C13 H13B 109.8 . .
H13A C13 H13B 108.2 . .
N21 C14 C13 110.1(4) . .
N21 C14 H14A 109.6 . .
C13 C14 H14A 109.6 . .
N21 C14 H14B 109.6 . .
C13 C14 H14B 109.6 . .
H14A C14 H14B 108.1 . .
N21 C15 N24 108.0(4) . .
N21 C15 H15 126.0 . .
N24 C15 H15 126.0 . .
N32 C20 N29 108.3(4) . .
N32 C20 H20 125.9 . .
N29 C20 H20 125.9 . .
N29 C19 C18 113.3(4) . .
N29 C19 H19A 108.9 . .
C18 C19 H19A 108.9 . .
N29 C19 H19B 108.9 . .
C18 C19 H19B 108.9 . .
H19A C19 H19B 107.7 . .
C17 C18 C19 112.2(4) . .
C17 C18 H18A 109.2 . .
C19 C18 H18A 109.2 . .
C17 C18 H18B 109.2 . .
C19 C18 H18B 109.2 . .
H18A C18 H18B 107.9 . .
N26 C17 C18 111.5(4) . .
N26 C17 H17A 109.3 . .
C18 C17 H17A 109.3 . .
N26 C17 H17B 109.3 . .
C18 C17 H17B 109.3 . .
H17A C17 H17B 108.0 . .
N25 C16 N28 113.0(4) . .
N25 C16 H16 123.5 . .
N28 C16 H16 123.5 . .
N41 C26 N44 111.5(6) . .
N41 C26 H26 124.3 . .
N44 C26 H26 124.3 . .
C28 C27 N42 116.1(5) . .
C28 C27 H27A 108.3 . .
N42 C27 H27A 108.3 . .
C28 C27 H27B 108.3 . .
N42 C27 H27B 108.3 . .
H27A C27 H27B 107.4 . .
N36 C21 N33 109.2(4) . .
N36 C21 H21 125.4 . .
N33 C21 H21 125.4 . .
C23 C22 N33 114.1(5) . .
C23 C22 H22A 108.7 . .
N33 C22 H22A 108.7 . .
C23 C22 H22B 108.7 . .
N33 C22 H22B 108.7 . .
H22A C22 H22B 107.6 . .
O3 Cl1 O2 112.8(5) . .
O3 Cl1 O4 110.9(4) . .
O2 Cl1 O4 109.2(3) . .
O3 Cl1 O1 108.3(6) . .
O2 Cl1 O1 106.4(3) . .
O4 Cl1 O1 109.0(4) . .
O5 Cl2 O7 116.8(5) . .
O5 Cl2 O8 116.4(4) . .
O7 Cl2 O8 114.1(4) . .
O5 Cl2 O6 106.1(8) . .
O7 Cl2 O6 98.0(5) . .
O8 Cl2 O6 101.7(4) . .
O9 Cl3 O11 108.1(4) . .
O9 Cl3 O10 108.1(4) . .
O11 Cl3 O10 108.6(4) . .
O9 Cl3 O12 109.8(3) . .
O11 Cl3 O12 110.1(3) . .
O10 Cl3 O12 112.0(4) . .
O15B Cl4 O14B 127.9(18) . .
O14 Cl4 O16 111.4(6) . .
O15B Cl4 O13 100.5(9) . .
O14B Cl4 O13 111.6(13) . .
O14 Cl4 O13 107.5(5) . .
O16 Cl4 O13 110.0(3) . .
O14 Cl4 O15 104.1(4) . .
O16 Cl4 O15 110.9(6) . .
O13 Cl4 O15 112.9(5) . .
O15B Cl4 O16B 105.9(18) . .
O14B Cl4 O16B 96(2) . .
O13 Cl4 O16B 116.3(18) . .
C5 N5 N6 108.4(4) . .
C5 N5 C4 130.6(4) . .
N6 N5 C4 120.8(4) . .
C30 N45 N46 109.3(4) . .
C30 N45 C29 129.0(5) . .
N46 N45 C29 121.6(4) . .
N5 C4 C3 113.7(5) . .
N5 C4 H4A 108.8 . .
C3 C4 H4A 108.8 . .
N5 C4 H4B 108.8 . .
C3 C4 H4B 108.8 . .
H4A C4 H4B 107.7 . .
N47 N46 N45 106.4(4) . .
N45 C29 C28 115.1(5) . .
N45 C29 H29A 108.5 . .
C28 C29 H29A 108.5 . .
N45 C29 H29B 108.5 . .
C28 C29 H29B 108.5 . .
H29A C29 H29B 107.5 . .
C2 C3 C4 117.8(6) . .
C2 C3 H3A 107.9 . .
C4 C3 H3A 107.9 . .
C2 C3 H3B 107.9 . .
C4 C3 H3B 107.9 . .
H3A C3 H3B 107.2 . .
N6 N7 N8 110.1(4) . .
N7 N6 N5 106.8(4) . .
N39 N38 N37 114.2(4) . .
N39 N38 C24 122.4(4) . .
N37 N38 C24 123.4(4) . .
C25 N37 N38 101.6(4) . .
N8 C5 N5 108.5(4) . .
N8 C5 H5 125.8 . .
N5 C5 H5 125.8 . .
N38 C24 C23 112.8(5) . .
N38 C24 H24A 109.0 . .
C23 C24 H24A 109.0 . .
N38 C24 H24B 109.0 . .
C23 C24 H24B 109.0 . .
H24A C24 H24B 107.8 . .
C5 N8 N7 106.3(4) . .
C5 N8 Cu1 129.2(3) . 2_656
N7 N8 Cu1 123.3(3) . 2_656
N38 N39 N40 105.7(4) . .
N46 N47 N48 110.1(4) . .
N45 C30 N48 108.0(5) . .
N45 C30 H30 126.0 . .
N48 C30 H30 126.0 . .
N37 C25 N40 112.1(4) . .
N37 C25 H25 124.0 . .
N40 C25 H25 124.0 . .
N39 N40 C25 106.4(4) . .
N39 N40 Cu2 120.4(3) . 2
C25 N40 Cu2 133.2(3) . 2
C30 N48 N47 106.1(4) . .
C30 N48 Cu2 131.8(3) . 2_665
N47 N48 Cu2 122.1(3) . 2_665
C22 C23 C24 120.2(7) . .
C22 C23 H23A 107.3 . .
C24 C23 H23A 107.3 . .
C22 C23 H23B 107.3 . .
C24 C23 H23B 107.3 . .
H23A C23 H23B 106.9 . .
C27 C28 C29 118.0(6) . .
C27 C28 H28A 107.8 . .
C29 C28 H28A 107.8 . .
C27 C28 H28B 107.8 . .
C29 C28 H28B 107.8 . .
H28A C28 H28B 107.2 . .

loop_
_geom_bond_atom_site_label_1
_geom_bond_atom_site_label_2
_geom_bond_distance
_geom_bond_site_symmetry_2
Cu1 N16 2.012(4) 2_756
Cu1 N8 2.020(4) 2_656
Cu1 N20 2.031(4) .
Cu1 N4 2.042(4) .
Cu1 N12 2.316(4) .
Cu2 N24 2.032(4) .
Cu2 N48 2.034(4) 2_665
Cu2 N40 2.038(4) 2
Cu2 N32 2.045(4) 2_666
Cu2 N44 2.364(4) .
Cu2 N36 2.382(4) .
N12 C6 1.315(6) .
N12 N11 1.353(5) .
N11 N10 1.293(6) .
N10 N9 1.351(6) .
N9 C6 1.313(6) .
N9 C7 1.478(6) .
N14 N15 1.302(5) .
N14 N13 1.329(5) .
N14 C9 1.460(6) .
N13 C10 1.315(6) .
N15 N16 1.331(5) .
N16 C10 1.347(6) .
N16 Cu1 2.012(4) 2_756
N4 N3 1.324(6) .
N4 C1 1.343(6) .
N1 C1 1.323(7) .
N1 N2 1.323(7) .
N3 N2 1.297(6) .
N2 C2 1.484(7) .
N20 N19 1.320(6) .
N20 C11 1.346(6) .
N19 N18 1.315(5) .
N17 N18 1.321(6) .
N17 C11 1.330(6) .
N18 C12 1.466(6) .
N21 C15 1.318(6) .
N21 N22 1.350(5) .
N21 C14 1.470(6) .
N22 N23 1.292(6) .
N23 N24 1.357(5) .
N24 C15 1.326(6) .
N30 N31 1.291(5) .
N30 N29 1.344(6) .
N31 N32 1.368(5) .
N29 C20 1.328(6) .
N29 C19 1.469(6) .
N32 C20 1.308(6) .
N32 Cu2 2.045(4) 2_666
N25 C16 1.315(6) .
N25 N26 1.326(6) .
N28 N27 1.320(6) .
N28 C16 1.342(7) .
N26 N27 1.317(6) .
N26 C17 1.466(6) .
N41 N42 1.311(7) .
N41 C26 1.323(7) .
N44 N43 1.327(6) .
N44 C26 1.336(7) .
N42 N43 1.298(6) .
N42 C27 1.484(7) .
N34 N35 1.294(6) .
N34 N33 1.333(6) .
N35 N36 1.363(6) .
N36 C21 1.315(6) .
N33 C21 1.322(6) .
N33 C22 1.470(6) .
C6 H6 0.9500 .
C7 C8 1.521(7) .
C7 H7A 0.9900 .
C7 H7B 0.9900 .
C8 C9 1.513(7) .
C8 H8A 0.9900 .
C8 H8B 0.9900 .
C9 H9A 0.9900 .
C9 H9B 0.9900 .
C10 H10 0.9500 .
C2 C3 1.477(9) .
C2 H2A 0.9900 .
C2 H2B 0.9900 .
C1 H1 0.9500 .
C11 H11 0.9500 .
C12 C13 1.516(7) .
C12 H12A 0.9900 .
C12 H12B 0.9900 .
C13 C14 1.519(6) .
C13 H13A 0.9900 .
C13 H13B 0.9900 .
C14 H14A 0.9900 .
C14 H14B 0.9900 .
C15 H15 0.9500 .
C20 H20 0.9500 .
C19 C18 1.525(6) .
C19 H19A 0.9900 .
C19 H19B 0.9900 .
C18 C17 1.514(7) .
C18 H18A 0.9900 .
C18 H18B 0.9900 .
C17 H17A 0.9900 .
C17 H17B 0.9900 .
C16 H16 0.9500 .
C26 H26 0.9500 .
C27 C28 1.481(9) .
C27 H27A 0.9900 .
C27 H27B 0.9900 .
C21 H21 0.9500 .
C22 C23 1.465(9) .
C22 H22A 0.9900 .
C22 H22B 0.9900 .
Cl1 O3 1.385(6) .
Cl1 O2 1.406(4) .
Cl1 O4 1.424(5) .
Cl1 O1 1.439(6) .
Cl2 O5 1.304(6) .
Cl2 O7 1.375(6) .
Cl2 O8 1.411(4) .
Cl2 O6 1.513(7) .
Cl3 O9 1.404(4) .
Cl3 O11 1.415(5) .
Cl3 O10 1.416(6) .
Cl3 O12 1.426(5) .
Cl4 O15B 1.288(18) .
Cl4 O14B 1.35(3) .
Cl4 O14 1.384(6) .
Cl4 O16 1.411(6) .
Cl4 O13 1.416(5) .
Cl4 O15 1.461(6) .
Cl4 O16B 1.48(3) .
N5 C5 1.324(6) .
N5 N6 1.347(6) .
N5 C4 1.476(6) .
N45 C30 1.319(6) .
N45 N46 1.331(7) .
N45 C29 1.484(6) .
C4 C3 1.481(8) .
C4 H4A 0.9900 .
C4 H4B 0.9900 .
N46 N47 1.295(6) .
C29 C28 1.485(9) .
C29 H29A 0.9900 .
C29 H29B 0.9900 .
C3 H3A 0.9900 .
C3 H3B 0.9900 .
N7 N6 1.293(6) .
N7 N8 1.352(5) .
N38 N39 1.304(6) .
N38 N37 1.323(6) .
N38 C24 1.472(6) .
N37 C25 1.320(7) .
C5 N8 1.321(6) .
C5 H5 0.9500 .
C24 C23 1.494(9) .
C24 H24A 0.9900 .
C24 H24B 0.9900 .
N8 Cu1 2.020(4) 2_656
N39 N40 1.317(5) .
N47 N48 1.348(6) .
C30 N48 1.320(6) .
C30 H30 0.9500 .
C25 N40 1.338(6) .
C25 H25 0.9500 .
N40 Cu2 2.038(4) 2
N48 Cu2 2.034(4) 2_665
C23 H23A 0.9900 .
C23 H23B 0.9900 .
C28 H28A 0.9900 .
C28 H28B 0.9900 .

loop_
_geom_torsion_atom_site_label_1
_geom_torsion_atom_site_label_2
_geom_torsion_atom_site_label_3
_geom_torsion_atom_site_label_4
_geom_torsion
_geom_torsion_site_symmetry_1
_geom_torsion_site_symmetry_4
C6 N12 N11 N10 0.2(5) . .
Cu1 N12 N11 N10 -159.6(3) . .
N12 N11 N10 N9 -0.3(5) . .
N11 N10 N9 C6 0.2(5) . .
N11 N10 N9 C7 178.3(4) . .
N15 N14 N13 C10 1.1(5) . .
C9 N14 N13 C10 176.0(4) . .
N13 N14 N15 N16 -1.1(5) . .
C9 N14 N15 N16 -176.0(4) . .
N14 N15 N16 C10 0.7(5) . .
N14 N15 N16 Cu1 177.7(3) . 2_756
C1 N4 N3 N2 -0.6(5) . .
Cu1 N4 N3 N2 169.8(3) . .
N4 N3 N2 N1 0.8(6) . .
N4 N3 N2 C2 -176.3(4) . .
C1 N1 N2 N3 -0.6(6) . .
C1 N1 N2 C2 176.4(5) . .
C11 N20 N19 N18 0.0(5) . .
Cu1 N20 N19 N18 -178.0(3) . .
N20 N19 N18 N17 0.0(5) . .
N20 N19 N18 C12 177.5(4) . .
C11 N17 N18 N19 0.0(5) . .
C11 N17 N18 C12 -177.4(4) . .
C15 N21 N22 N23 1.0(5) . .
C14 N21 N22 N23 178.4(4) . .
N21 N22 N23 N24 -1.0(5) . .
N22 N23 N24 C15 0.7(5) . .
N22 N23 N24 Cu2 170.5(3) . .
N29 N30 N31 N32 0.6(5) . .
N31 N30 N29 C20 0.0(5) . .
N31 N30 N29 C19 -177.7(4) . .
N30 N31 N32 C20 -0.9(5) . .
N30 N31 N32 Cu2 170.1(3) . 2_666
C16 N25 N26 N27 0.5(6) . .
C16 N25 N26 C17 -179.2(5) . .
N25 N26 N27 N28 -0.9(6) . .
C17 N26 N27 N28 178.8(4) . .
C16 N28 N27 N26 0.9(6) . .
C26 N41 N42 N43 -0.3(6) . .
C26 N41 N42 C27 -175.3(5) . .
N41 N42 N43 N44 0.4(6) . .
C27 N42 N43 N44 175.4(5) . .
C26 N44 N43 N42 -0.3(5) . .
Cu2 N44 N43 N42 -175.2(3) . .
N33 N34 N35 N36 0.8(5) . .
N34 N35 N36 C21 -0.8(5) . .
N34 N35 N36 Cu2 -176.2(3) . .
N35 N34 N33 C21 -0.5(5) . .
N35 N34 N33 C22 -175.0(4) . .
N10 N9 C6 N12 -0.1(5) . .
C7 N9 C6 N12 -177.9(4) . .
N11 N12 C6 N9 -0.1(5) . .
Cu1 N12 C6 N9 156.8(3) . .
C6 N9 C7 C8 -81.4(6) . .
N10 N9 C7 C8 101.1(5) . .
N9 C7 C8 C9 -64.2(6) . .
N15 N14 C9 C8 -28.0(6) . .
N13 N14 C9 C8 157.5(4) . .
C7 C8 C9 N14 179.3(4) . .
N14 N13 C10 N16 -0.6(5) . .
N15 N16 C10 N13 0.0(6) . .
Cu1 N16 C10 N13 -176.5(3) 2_756 .
N3 N2 C2 C3 -121.4(6) . .
N1 N2 C2 C3 61.8(7) . .
N2 N1 C1 N4 0.2(6) . .
N3 N4 C1 N1 0.3(6) . .
Cu1 N4 C1 N1 -167.8(4) . .
N18 N17 C11 N20 0.0(5) . .
N19 N20 C11 N17 0.0(6) . .
Cu1 N20 C11 N17 177.5(3) . .
N19 N18 C12 C13 -100.7(5) . .
N17 N18 C12 C13 76.6(6) . .
N18 C12 C13 C14 172.6(4) . .
C15 N21 C14 C13 89.4(6) . .
N22 N21 C14 C13 -87.4(5) . .
C12 C13 C14 N21 -171.4(4) . .
N22 N21 C15 N24 -0.5(5) . .
C14 N21 C15 N24 -177.6(4) . .
N23 N24 C15 N21 -0.1(5) . .
Cu2 N24 C15 N21 -168.7(3) . .
N31 N32 C20 N29 0.9(5) . .
Cu2 N32 C20 N29 -168.9(3) 2_666 .
N30 N29 C20 N32 -0.6(5) . .
C19 N29 C20 N32 176.8(4) . .
C20 N29 C19 C18 96.3(6) . .
N30 N29 C19 C18 -86.6(5) . .
N29 C19 C18 C17 -70.8(5) . .
N27 N26 C17 C18 132.2(5) . .
N25 N26 C17 C18 -48.2(7) . .
C19 C18 C17 N26 -156.9(4) . .
N26 N25 C16 N28 0.1(6) . .
N27 N28 C16 N25 -0.6(6) . .
N42 N41 C26 N44 0.1(7) . .
N43 N44 C26 N41 0.1(7) . .
Cu2 N44 C26 N41 173.6(4) . .
N43 N42 C27 C28 128.0(6) . .
N41 N42 C27 C28 -57.4(8) . .
N35 N36 C21 N33 0.4(5) . .
Cu2 N36 C21 N33 175.8(3) . .
N34 N33 C21 N36 0.0(6) . .
C22 N33 C21 N36 174.0(4) . .
C21 N33 C22 C23 89.9(7) . .
N34 N33 C22 C23 -96.8(7) . .
C5 N5 C4 C3 -69.1(7) . .
N6 N5 C4 C3 116.4(6) . .
C30 N45 N46 N47 -0.1(7) . .
C29 N45 N46 N47 -177.3(5) . .
C30 N45 C29 C28 78.7(8) . .
N46 N45 C29 C28 -104.6(7) . .
N2 C2 C3 C4 69.6(8) . .
N5 C4 C3 C2 -69.1(7) . .
N8 N7 N6 N5 0.1(6) . .
C5 N5 N6 N7 -0.7(6) . .
C4 N5 N6 N7 175.0(4) . .
N39 N38 N37 C25 -0.3(6) . .
C24 N38 N37 C25 -178.2(4) . .
N6 N5 C5 N8 1.0(5) . .
C4 N5 C5 N8 -174.1(5) . .
N39 N38 C24 C23 134.5(6) . .
N37 N38 C24 C23 -47.8(7) . .
N5 C5 N8 N7 -0.9(5) . .
N5 C5 N8 Cu1 166.3(3) . 2_656
N6 N7 N8 C5 0.5(6) . .
N6 N7 N8 Cu1 -167.7(3) . 2_656
N37 N38 N39 N40 0.8(5) . .
C24 N38 N39 N40 178.7(4) . .
N45 N46 N47 N48 0.1(7) . .
N46 N45 C30 N48 0.0(6) . .
C29 N45 C30 N48 177.0(5) . .
N38 N37 C25 N40 -0.3(6) . .
N38 N39 N40 C25 -0.9(5) . .
N38 N39 N40 Cu2 177.4(3) . 2
N37 C25 N40 N39 0.8(6) . .
N37 C25 N40 Cu2 -177.2(4) . 2
N45 C30 N48 N47 0.0(6) . .
N45 C30 N48 Cu2 -180.0(3) . 2_665
N46 N47 N48 C30 0.0(7) . .
N46 N47 N48 Cu2 179.9(4) . 2_665
N33 C22 C23 C24 74.9(8) . .
N38 C24 C23 C22 -72.1(8) . .
N42 C27 C28 C29 -71.9(8) . .
N45 C29 C28 C27 73.7(8) . .
